data_2003431
loop_
_publ_author_name
'Shui, X.'
'Eggleston, D. S.'

_publ_section_title
;
 Two Lasalocid Sodium Salts
;
_journal_issue 5
_journal_name_full 'Acta Crystallographica Section C'
_journal_page_first 805
_journal_page_last 809
_journal_paper_doi 10.1107/S0108270194010450
_journal_volume 51
_journal_year 1995
_chemical_compound_source 'natural product'
_chemical_formula_structural 'Na (C34 H53 O8) (O(C2H5)2)'
_chemical_formula_sum 'C38 H63 Na O9'
_chemical_formula_weight 686.91
_chemical_name_systematic ' ?'
_symmetry_cell_setting monoclinic
_symmetry_space_group_name_H-M 'P 1 21 1'
_atom_type_scat_source IntTabIV
_cell_angle_alpha 90.00
_cell_angle_beta 99.79(6)
_cell_angle_gamma 90.00
_cell_formula_units_Z 4
_cell_length_a 12.90(1)
_cell_length_b 17.20(2)
_cell_length_c 17.90(4)
_cell_measurement_reflns_used 25
_cell_measurement_temperature 218
_cell_measurement_theta_max 21
_cell_measurement_theta_min 19
_cell_volume 3914(10)
_computing_cell_refinement ' CAD-4 Operations Manual (Enraf-Nonius, 1977)'
_computing_data_collection ' CAD-4 Operations Manual (Enraf-Nonius, 1977)'
_computing_data_reduction ' CAD-4 Operations Manual (Enraf-Nonius, 1977)'
_computing_molecular_graphics 'ORTEPII (Johnson, 1976)'
_computing_structure_refinement 'MolEN LSFM (Fair, 1990)'
_computing_structure_solution 'direct methods (SHELXS86; Sheldrick, 1985)'
_diffrn_measurement_device 'Enraf Nonius CAD4'
_diffrn_measurement_method \w-2\q
_diffrn_radiation_type MoK\a
_diffrn_radiation_wavelength 0.71073
_diffrn_reflns_av_R_equivalents 0.024
_diffrn_reflns_limit_h_max 11
_diffrn_reflns_limit_h_min -17
_diffrn_reflns_limit_k_max 22
_diffrn_reflns_limit_k_min 0
_diffrn_reflns_limit_l_max 23
_diffrn_reflns_limit_l_min -23
_diffrn_reflns_number 18136
_diffrn_reflns_theta_max 28.07
_diffrn_standards_decay_% 7.38
_diffrn_standards_interval_time 240
_diffrn_standards_number 3
_exptl_absorpt_coefficient_mu 0.085
_exptl_absorpt_correction_type none
_exptl_crystal_colour colorless
_exptl_crystal_density_diffrn 1.17
_exptl_crystal_description rectangular
_exptl_crystal_F_000 1496
_exptl_crystal_size_max 1.40
_exptl_crystal_size_mid 0.70
_exptl_crystal_size_min 0.45
_refine_diff_density_max 0.7633
_refine_diff_density_min -0.0560
_refine_ls_abs_structure_details
;
?
;
_refine_ls_extinction_method none
_refine_ls_goodness_of_fit_obs 1.857
_refine_ls_number_parameters 491
_refine_ls_number_reflns 7770
_refine_ls_R_factor_obs 0.044
_refine_ls_shift/esd_max 0.007
_refine_ls_structure_factor_coef F
_refine_ls_weighting_details 'w = 4F~o~^2^/[\s^2^(F~o~^2^) + 0.0036F~o~^4^]'
_refine_ls_weighting_scheme calc
_refine_ls_wR_factor_obs 0.060
_reflns_number_observed 7770
_reflns_number_total 9774
_reflns_observed_criterion I>3.0\s(I)
_cod_data_source_file cr1138.cif
_cod_data_source_block Compound_B
_cod_depositor_comments
;
The following automatic conversions were performed:

'_geom_bond_publ_flag' value 'N' changed to 'n' according to
/home/saulius/struct/CIF-dictionaries/cif_core.dic dictionary named
'cif_core.dic' version 2.4.1 from 2010-06-29 (95
times).

'_geom_angle_publ_flag' value 'N' changed to 'n' according
to /home/saulius/struct/CIF-dictionaries/cif_core.dic dictionary
named 'cif_core.dic' version 2.4.1 from 2010-06-29 (399 times).

Automatic conversion script
Id: cif_fix_values 1715 2011-07-08 13:25:40Z adriana 

The following automatic conversions were performed:

'_refine_ls_weighting_scheme' value ' w = 4F~o~^2^/[\s^2^(F~o~^2^) +
0.0036F~o~^4^]' was changed to 'calc'. New tag
'_refine_ls_weighting_details' was created. The value of the new tag
was set to 'w = 4F~o~^2^/[\s^2^(F~o~^2^) + 0.0036F~o~^4^]'.

Automatic conversion script
Id: cif_fix_values 3143 2015-03-26 13:38:13Z robertas 
;
_cod_original_sg_symbol_H-M 'P 21'
_cod_original_formula_sum 'C38 H63 Na1 O9'
_cod_database_code 2003431

loop_
_atom_site_aniso_label
_atom_site_aniso_U_11
_atom_site_aniso_U_12
_atom_site_aniso_U_13
_atom_site_aniso_U_22
_atom_site_aniso_U_23
_atom_site_aniso_U_33
Na1 0.0246(5) -0.0020(5) 0.0089(4) 0.0312(6) -0.0001(5) 0.0350(5)
Na1' 0.0236(5) -0.0007(5) 0.0039(4) 0.0279(5) -0.0019(5) 0.0346(5)
O1 0.029(1) 0.003(1) 0.0067(8) 0.049(1) -0.005(1) 0.033(1)
O2 0.0302(9) -0.0021(9) 0.0046(7) 0.034(1) 0.0019(8) 0.0275(9)
O3 0.037(1) -0.002(1) 0.0004(9) 0.041(1) -0.002(1) 0.034(1)
O4 0.0194(8) 0.003(1) 0.0070(8) 0.063(1) -0.003(1) 0.037(1)
O5 0.037(1) -0.0063(9) 0.0071(8) 0.032(1) -0.0014(9) 0.034(1)
O6 0.0248(9) -0.0029(8) 0.0057(8) 0.0267(9) -0.0092(9) 0.041(1)
O7 0.0238(8) -0.0012(8) 0.0009(7) 0.0237(9) -0.0017(8) 0.0281(8)
O8 0.0244(9) 0.000(1) 0.0053(8) 0.050(1) -0.0112(9) 0.0316(9)
O1' 0.029(1) -0.006(1) 0.0050(8) 0.051(1) -0.006(1) 0.0295(9)
O2' 0.0301(9) -0.0014(9) 0.0070(7) 0.035(1) 0.0006(9) 0.0285(8)
O3' 0.039(1) 0.003(1) 0.0143(8) 0.037(1) -0.0023(9) 0.040(1)
O4' 0.0237(9) 0.001(1) 0.0033(8) 0.051(1) -0.007(1) 0.043(1)
O5' 0.047(1) 0.005(1) 0.0035(9) 0.028(1) 0.0003(9) 0.032(1)
O6' 0.0206(8) 0.0002(8) 0.0020(7) 0.0267(9) -0.0079(8) 0.038(1)
O7' 0.0203(8) -0.0009(8) 0.0082(7) 0.0250(9) -0.0015(8) 0.0328(9)
O8' 0.0215(8) -0.0060(9) 0.0049(7) 0.049(1) -0.0143(9) 0.0332(9)
C1 0.034(1) -0.003(1) 0.009(1) 0.024(1) 0.002(1) 0.030(1)
C2 0.033(1) 0.003(1) 0.007(1) 0.023(1) 0.002(1) 0.028(1)
C3 0.042(2) 0.003(1) 0.004(1) 0.023(1) 0.002(1) 0.031(1)
C4 0.054(2) 0.003(2) 0.003(1) 0.031(2) -0.001(1) 0.031(1)
C5 0.064(2) 0.006(2) 0.017(1) 0.037(2) -0.004(1) 0.034(1)
C6 0.050(2) 0.000(2) 0.017(1) 0.040(2) -0.003(1) 0.040(1)
C7 0.039(1) 0.002(1) 0.013(1) 0.027(1) 0.001(1) 0.033(1)
C8 0.032(1) 0.003(1) 0.014(1) 0.038(2) 0.002(1) 0.035(1)
C9 0.029(1) -0.002(1) 0.009(1) 0.035(1) 0.005(1) 0.028(1)
C10 0.025(1) -0.003(1) 0.010(1) 0.036(2) 0.004(1) 0.036(1)
C11 0.020(1) -0.002(1) 0.006(1) 0.036(2) 0.001(1) 0.036(1)
C12 0.023(1) -0.008(1) 0.005(1) 0.045(2) 0.003(1) 0.035(1)
C13 0.020(1) 0.001(1) 0.001(1) 0.032(1) 0.003(1) 0.034(1)
C14 0.026(1) -0.006(1) -0.001(1) 0.032(1) 0.002(1) 0.036(1)
C15 0.026(1) -0.007(1) -0.001(1) 0.028(1) -0.001(1) 0.038(1)
C16 0.033(1) -0.005(1) -0.003(1) 0.028(1) -0.007(1) 0.045(2)
C17 0.036(2) -0.001(1) 0.002(1) 0.025(1) -0.008(1) 0.045(2)
C18 0.026(1) 0.002(1) 0.002(1) 0.027(1) -0.006(1) 0.034(1)
C19 0.029(1) -0.001(1) 0.004(1) 0.023(1) -0.002(1) 0.029(1)
C20 0.036(1) -0.004(1) 0.004(1) 0.030(1) 0.003(1) 0.033(1)
C21 0.034(1) 0.003(1) 0.005(1) 0.041(2) 0.005(1) 0.028(1)
C22 0.023(1) 0.003(1) 0.005(1) 0.040(2) -0.002(1) 0.024(1)
C23 0.023(1) -0.002(1) 0.004(1) 0.030(1) -0.002(1) 0.029(1)
C24 0.025(1) -0.002(1) 0.009(1) 0.055(2) -0.001(1) 0.034(1)
C25 0.027(1) -0.000(1) -0.001(1) 0.052(2) -0.000(1) 0.033(1)
C26 0.037(2) 0.006(2) -0.003(1) 0.076(3) 0.004(2) 0.033(2)
C27 0.039(2) -0.000(1) -0.002(1) 0.031(1) -0.001(1) 0.028(1)
C28 0.048(2) 0.004(2) 0.008(1) 0.047(2) -0.004(1) 0.032(1)
C29 0.041(2) -0.012(2) -0.002(2) 0.034(2) -0.002(2) 0.075(2)
C30 0.037(2) -0.001(1) -0.004(1) 0.036(2) 0.001(1) 0.034(1)
C31 0.040(2) 0.005(2) -0.010(2) 0.043(2) 0.003(2) 0.053(2)
C32 0.021(1) 0.004(2) 0.004(1) 0.113(4) 0.006(2) 0.049(2)
C33 0.049(2) -0.012(2) 0.002(1) 0.043(2) 0.010(2) 0.046(2)
C34 0.066(2) 0.005(2) -0.002(2) 0.047(2) -0.009(2) 0.035(2)
C1' 0.031(1) -0.000(1) 0.005(1) 0.024(1) 0.000(1) 0.028(1)
C2' 0.035(1) -0.003(1) 0.008(1) 0.025(1) 0.001(1) 0.027(1)
C3' 0.042(2) -0.001(1) 0.011(1) 0.024(1) 0.002(1) 0.034(1)
C4' 0.060(2) -0.003(2) 0.021(1) 0.032(2) -0.002(1) 0.038(1)
C5' 0.065(2) -0.003(2) 0.009(1) 0.047(2) -0.009(1) 0.028(1)
C6' 0.055(2) -0.000(2) 0.002(1) 0.040(2) -0.003(1) 0.030(1)
C7' 0.041(2) -0.004(1) 0.004(1) 0.023(1) 0.000(1) 0.032(1)
C8' 0.031(1) -0.003(1) 0.001(1) 0.038(2) -0.000(1) 0.028(1)
C9' 0.039(1) 0.002(1) 0.007(1) 0.036(2) 0.009(1) 0.032(1)
C10' 0.029(1) 0.006(1) 0.005(1) 0.040(2) 0.008(1) 0.035(1)
C11' 0.025(1) 0.003(1) 0.002(1) 0.031(1) -0.000(1) 0.033(1)
C12' 0.024(1) 0.003(1) 0.004(1) 0.032(1) 0.002(1) 0.035(1)
C13' 0.021(1) -0.002(1) 0.004(1) 0.032(1) -0.001(1) 0.033(1)
C14' 0.019(1) 0.001(1) 0.004(1) 0.029(1) -0.002(1) 0.037(1)
C15' 0.023(1) 0.001(1) 0.005(1) 0.026(1) -0.001(1) 0.039(1)
C16' 0.033(1) 0.002(1) 0.008(1) 0.028(1) -0.008(1) 0.043(1)
C17' 0.029(1) 0.001(1) 0.005(1) 0.026(1) -0.007(1) 0.045(1)
C18' 0.025(1) -0.002(1) 0.004(1) 0.024(1) -0.007(1) 0.035(1)
C19' 0.023(1) -0.002(1) 0.004(1) 0.024(1) -0.004(1) 0.033(1)
C20' 0.032(1) -0.003(1) 0.008(1) 0.030(1) 0.006(1) 0.037(1)
C21' 0.029(1) -0.004(1) 0.005(1) 0.042(2) 0.007(1) 0.032(1)
C22' 0.020(1) -0.006(1) 0.003(1) 0.038(1) -0.003(1) 0.027(1)
C23' 0.020(1) -0.001(1) 0.006(1) 0.030(1) -0.002(1) 0.032(1)
C24' 0.023(1) -0.001(1) -0.000(1) 0.045(2) -0.002(1) 0.033(1)
C25' 0.023(1) -0.005(1) 0.008(1) 0.048(2) -0.005(1) 0.037(1)
C26' 0.026(1) 0.000(1) 0.010(1) 0.051(2) -0.015(2) 0.054(2)
C27' 0.025(1) -0.002(1) 0.007(1) 0.033(1) -0.008(1) 0.036(1)
C28' 0.038(2) 0.002(2) 0.005(1) 0.046(2) -0.005(1) 0.036(1)
C29' 0.034(2) 0.008(1) 0.004(2) 0.029(2) -0.006(2) 0.074(2)
C30' 0.030(1) -0.002(1) 0.013(1) 0.036(2) -0.002(1) 0.038(1)
C31' 0.034(2) -0.012(2) 0.014(1) 0.064(2) 0.004(2) 0.058(2)
C32' 0.027(1) -0.001(2) 0.004(1) 0.068(2) 0.000(2) 0.040(2)
C33' 0.062(2) 0.020(2) 0.028(1) 0.046(2) 0.019(2) 0.058(2)
C34' 0.076(2) 0.000(2) 0.032(1) 0.058(2) -0.011(2) 0.047(2)
O17 0.051(1) 0.010(1) 0.013(1) 0.065(2) 0.004(1) 0.048(1)
C69 0.104(4) 0.023(3) 0.011(2) 0.106(4) 0.007(3) 0.045(2)
C70 0.060(2) -0.002(2) 0.014(2) 0.057(2) 0.013(2) 0.052(2)
C71 0.061(2) 0.006(2) 0.021(2) 0.066(3) -0.007(2) 0.052(2)
C72 0.058(2) 0.014(3) 0.015(2) 0.112(4) -0.006(2) 0.051(2)

loop_
_atom_site_label
_atom_site_fract_x
_atom_site_fract_y
_atom_site_fract_z
_atom_site_U_iso_or_equiv
_atom_site_thermal_displace_type
_atom_site_calc_flag
Na1 0.60643(9) 0.62587(7) 0.82081(6) 0.0299(5) Uani y
Na1' 0.59610(9) 0.43462(7) 0.71226(6) 0.0288(3) Uani y
O1 0.4204(2) 0.5803(1) 0.5942(1) 0.036(1) Uani y
O2 0.5838(2) 0.5539(1) 0.6498(1) 0.0304(9) Uani y
O3 0.3533(2) 0.5136(1) 0.4706(1) 0.037(1) Uani y
O4 0.6944(2) 0.6841(2) 0.7204(1) 0.036(1) Uani y
O5 0.8029(2) 0.6004(1) 0.8556(1) 0.034(1) Uani y
O6 0.6816(2) 0.7291(1) 0.9095(1) 0.0308(6) Uani y
O7 0.4743(1) 0.6935(1) 0.8785(1) 0.0256(5) Uani y
O8 0.4583(2) 0.6720(1) 0.7246(1) 0.034(1) Uani y
O1' 0.4153(2) 0.4844(1) 0.8939(1) 0.035(1) Uani y
O2' 0.5810(2) 0.5087(1) 0.8821(1) 0.0311(9) Uani y
O3' 0.3469(2) 0.5461(1) 1.0029(1) 0.039(1) Uani y
O4' 0.6877(2) 0.3773(1) 0.8410(1) 0.040(1) Uani y
O5' 0.7963(2) 0.4556(1) 0.7283(1) 0.035(1) Uani y
O6' 0.6590(1) 0.3264(1) 0.6504(1) 0.0288(5) Uani y
O7' 0.4550(1) 0.3713(1) 0.6193(1) 0.0255(8) Uani y
O8' 0.4435(2) 0.4083(1) 0.7643(1) 0.033(1) Uani y
C1 0.5139(2) 0.5583(2) 0.5921(2) 0.029(1) Uani y
C2 0.5390(2) 0.5366 0.5152(2) 0.028(1) Uani y
C3 0.4557(3) 0.5130(2) 0.4589(2) 0.031(1) Uani y
C4 0.4720(3) 0.4867(2) 0.3876(2) 0.037(2) Uani y
C5 0.5730(3) 0.4876(2) 0.3737(2) 0.043(2) Uani y
C6 0.6564(3) 0.5133(2) 0.4271(2) 0.043(2) Uani y
C7 0.6420(2) 0.5376(2) 0.4988(2) 0.033(1) Uani y
C8 0.7370(2) 0.5660(2) 0.5538(2) 0.035(1) Uani y
C9 0.7350(2) 0.6538(2) 0.5656(2) 0.030(1) Uani y
C10 0.8179(2) 0.6846(2) 0.6301(2) 0.032(1) Uani y
C11 0.7958(2) 0.6576(2) 0.7073(2) 0.030(1) Uani y
C12 0.8754(2) 0.6870(2) 0.7744(2) 0.033(1) Uani y
C13 0.8458(2) 0.6621(2) 0.8482(2) 0.028(1) Uani y
C14 0.8701(2) 0.7188(2) 0.9145(2) 0.031(1) Uani y
C15 0.7748(2) 0.7738(2) 0.9064(2) 0.030(1) Uani y
C16 0.7756(3) 0.8375(2) 0.9657(2) 0.035(1) Uani y
C17 0.6580(3) 0.8537(2) 0.9595(2) 0.035(1) Uani y
C18 0.6074(2) 0.7734(2) 0.9444(2) 0.029(1) Uani y
C19 0.5032(2) 0.7740(2) 0.8891(2) 0.027(1) Uani y
C20 0.5061(3) 0.8115(2) 0.8122(2) 0.033(1) Uani y
C21 0.4036(2) 0.7982(2) 0.7586(2) 0.034(1) Uani y
C22 0.3746(2) 0.7125(2) 0.7524(1) 0.028(1) Uani y
C23 0.3746(2) 0.6786(2) 0.8318(2) 0.027(1) Uani y
C24 0.2846(2) 0.7041(2) 0.8712(2) 0.036(1) Uani y
C25 0.2682(2) 0.6983(2) 0.7008(2) 0.036(2) Uani y
C26 0.2604(3) 0.7268(3) 0.6196(2) 0.045(2) Uani y
C27 0.5969(3) 0.7313(2) 1.0184(2) 0.032(1) Uani y
C28 0.5090(3) 0.7605(2) 1.0571(2) 0.041(2) Uani y
C29 0.8395(3) 0.9087(2) 0.9521(2) 0.051(1) Uani y
C30 0.8926(3) 0.6773(2) 0.9907(2) 0.036(2) Uani y
C31 0.9832(3) 0.6180(2) 0.9965(2) 0.045(2) Uani y
C32 0.9865(3) 0.6560(3) 0.7721(2) 0.061(1) Uani y
C33 0.8242(3) 0.7729(2) 0.6253(2) 0.046(2) Uani y
C34 0.3804(3) 0.4581(2) 0.3304(2) 0.051(1) Uani y
C1' 0.5080(2) 0.5032(2) 0.9213(2) 0.028(1) Uani y
C2' 0.5313(2) 0.5208(2) 1.0056(2) 0.029(1) Uani y
C3' 0.4470(2) 0.5428(2) 1.0408(2) 0.033(1) Uani y
C4' 0.4614(3) 0.5638(2) 1.1178(2) 0.042(2) Uani y
C5' 0.5615(3) 0.5599(2) 1.1581(2) 0.047(1) Uani y
C6' 0.6471(3) 0.5358(2) 1.1248(2) 0.041(2) Uani y
C7' 0.6342(2) 0.5174(2) 1.0494(2) 0.031(1) Uani y
C8' 0.7299(2) 0.4929(2) 1.0169(2) 0.032(1) Uani y
C9' 0.7320(3) 0.4048(2) 1.0041(2) 0.036(1) Uani y
C10' 0.8156(2) 0.3759(2) 0.9593(2) 0.034(1) Uani y
C11' 0.7910(2) 0.4016(2) 0.8765(2) 0.029(1) Uani y
C12' 0.8671(2) 0.3682(2) 0.8275(2) 0.030(1) Uani y
C13' 0.8337(2) 0.3923(2) 0.7451(2) 0.028(1) Uani y
C14' 0.8488(2) 0.3329(2) 0.6853(2) 0.027(1) Uani y
C15' 0.7502(2) 0.2802(2) 0.6777(2) 0.029(1) Uani y
C16' 0.7475(2) 0.2110(2) 0.6234(2) 0.034(1) Uani y
C17' 0.6283(2) 0.1997(2) 0.5998(2) 0.032(1) Uani y
C18' 0.5838(2) 0.2824(2) 0.5966(2) 0.027(1) Uani y
C19' 0.4770(2) 0.2891(2) 0.6227(2) 0.026(1) Uani y
C20' 0.4746(2) 0.2575(2) 0.7016(2) 0.033(1) Uani y
C21' 0.3730(2) 0.2817(2) 0.7289(2) 0.034(1) Uani y
C22' 0.3543(2) 0.3695(2) 0.7211(2) 0.028(1) Uani y
C23' 0.3546(2) 0.3935(2) 0.6393(2) 0.027(1) Uani y
C24' 0.2634(2) 0.3644(2) 0.5807(2) 0.033(1) Uani y
C25' 0.2521(2) 0.3910(2) 0.7499(2) 0.034(1) Uani y
C26' 0.2217(2) 0.4771(2) 0.7402(2) 0.042(2) Uani y
C27' 0.5831(2) 0.3210(2) 0.5191(2) 0.031(1) Uani y
C28' 0.4985(3) 0.2910(2) 0.4559(2) 0.040(2) Uani y
C29' 0.8062(3) 0.1411(2) 0.6592(2) 0.046(1) Uani y
C30' 0.8641(2) 0.3716(2) 0.6121(2) 0.035(1) Uani y
C31' 0.9655(3) 0.4201(3) 0.6227(2) 0.050(2) Uani y
C32' 0.9803(3) 0.3954(2) 0.8527(2) 0.045(1) Uani y
C33' 0.8267(3) 0.2874(2) 0.9680(2) 0.055(2) Uani y
C34' 0.3694(3) 0.5908(3) 1.1518(2) 0.059(2) Uani y
O17 0.0861(2) 0.1908(2) 0.6745(1) 0.054(1) Uani y
C69 0.1159(5) 0.1842(4) 0.8065(2) 0.085(2) Uani y
C70 0.1350(3) 0.1463(3) 0.7360(2) 0.056(2) Uani y
C71 0.0988(3) 0.1589(3) 0.6042(2) 0.060(2) Uani y
C72 0.0333(4) 0.2020(4) 0.5420(2) 0.073(2) Uani y
O18 0.0266(4) 0.9245(3) 0.6970(3) 0.117(1) Uiso y
C73 0.0807 0.8695 0.8169 0.1773 Uiso y
C74 0.0028 0.9230 0.7712 0.1393 Uiso y
C75 0.1180 0.8980 0.6697 0.1393 Uiso y
C76 0.0894 0.8997 0.5820 0.1393 Uiso y
C73' 0.0217 0.9340 0.8308 0.1773 Uiso y
C74' 0.0876 0.9126 0.7706 0.1393 Uiso y
C75' -0.0586 0.9606 0.6528 0.1393 Uiso y
C76' -0.0585 0.9555 0.5679 0.1393 Uiso y
H1 0.5871 0.4691 0.3230 0.0589 Uiso calc
H2 0.7295 0.5134 0.4151 0.0555 Uiso calc
H3 0.7378 0.5395 0.6036 0.0443 Uiso calc
H4 0.8021 0.5516 0.5333 0.0443 Uiso calc
H5 0.7474 0.6797 0.5173 0.0394 Uiso calc
H6 0.6641 0.6688 0.5758 0.0394 Uiso calc
H7 0.8877 0.6622 0.6249 0.0434 Uiso calc
H8 0.8000 0.5997 0.7051 0.0404 Uiso calc
H9 0.8743 0.7453 0.7701 0.0454 Uiso calc
H10 0.9364 0.7488 0.9135 0.0422 Uiso calc
H11 0.7766 0.8009 0.8571 0.0417 Uiso calc
H12 0.8116 0.8222 1.0177 0.0489 Uiso calc
H13 0.6427 0.8755 1.0090 0.0479 Uiso calc
H14 0.6329 0.8904 0.9180 0.0479 Uiso calc
H15 0.4507 0.8063 0.9104 0.0352 Uiso calc
H16 0.5181 0.8693 0.8202 0.0429 Uiso calc
H17 0.5660 0.7893 0.7905 0.0429 Uiso calc
H18 0.3457 0.8269 0.7781 0.0455 Uiso calc
H19 0.4099 0.8181 0.7074 0.0455 Uiso calc
H20 0.3628 0.6217 0.8242 0.0365 Uiso calc
H21 0.2918 0.6795 0.9222 0.0489 Uiso calc
H22 0.2157 0.6883 0.8399 0.0489 Uiso calc
H23 0.2855 0.7623 0.8770 0.0489 Uiso calc
H24 0.2546 0.6411 0.6984 0.0498 Uiso calc
H25 0.2122 0.7248 0.7241 0.0498 Uiso calc
H26 0.1883 0.7161 0.5915 0.0650 Uiso calc
H27 0.3143 0.7016 0.5956 0.0650 Uiso calc
H28 0.2719 0.7853 0.6213 0.0650 Uiso calc
H29 0.5851 0.6749 1.0060 0.0450 Uiso calc
H30 0.6649 0.7378 1.0540 0.0450 Uiso calc
H31 0.5071 0.7295 1.1045 0.0563 Uiso calc
H32 0.4391 0.7536 1.0223 0.0563 Uiso calc
H33 0.5189 0.8165 1.0703 0.0563 Uiso calc
H34 0.8375 0.9474 0.9931 0.0694 Uiso calc
H35 0.8105 0.9318 0.9019 0.0694 Uiso calc
H36 0.9148 0.8925 0.9523 0.0694 Uiso calc
H37 0.9114 0.7167 1.0316 0.0491 Uiso calc
H38 0.8276 0.6487 0.9985 0.0491 Uiso calc
H39 0.9932 0.5931 1.0476 0.0632 Uiso calc
H40 1.0485 0.6458 0.9894 0.0632 Uiso calc
H41 0.9648 0.5779 0.9563 0.0632 Uiso calc
H42 1.0366 0.6769 0.8160 0.0823 Uiso calc
H43 1.0095 0.6740 0.7236 0.0823 Uiso calc
H44 0.9862 0.5983 0.7733 0.0823 Uiso calc
H45 0.8789 0.7926 0.6680 0.0623 Uiso calc
H46 0.7549 0.7964 0.6292 0.0623 Uiso calc
H47 0.8453 0.7880 0.5759 0.0623 Uiso calc
H48 0.3279 0.5019 0.3155 0.0689 Uiso calc
H49 0.4023 0.4370 0.2844 0.0689 Uiso calc
H50 0.3406 0.4156 0.3542 0.0689 Uiso calc
H51 0.3569 0.5365 0.5183 0.0500 Uiso calc
H52 0.6455 0.6524 0.6864 0.0528 Uiso calc
H53 0.4308 0.6391 0.6779 0.0471 Uiso calc
H54 0.5746 0.5734 1.2136 0.0606 Uiso calc
H55 0.7184 0.5319 1.1571 0.0573 Uiso calc
H56 0.7294 0.5199 0.9673 0.0442 Uiso calc
H57 0.7943 0.5082 1.0531 0.0442 Uiso calc
H58 0.7439 0.3791 1.0548 0.0457 Uiso calc
H59 0.6613 0.3892 0.9756 0.0457 Uiso calc
H60 0.8852 0.4004 0.9812 0.0454 Uiso calc
H61 0.7966 0.4597 0.8777 0.0378 Uiso calc
H62 0.8641 0.3108 0.8334 0.0400 Uiso calc
H63 0.9145 0.3012 0.6997 0.0368 Uiso calc
H64 0.7506 0.2582 0.7296 0.0396 Uiso calc
H65 0.7852 0.2201 0.5796 0.0456 Uiso calc
H66 0.6113 0.1742 0.5488 0.0459 Uiso calc
H67 0.5987 0.1680 0.6379 0.0459 Uiso calc
H68 0.4236 0.2566 0.5900 0.0347 Uiso calc
H69 0.4781 0.1996 0.6994 0.0434 Uiso calc
H70 0.5362 0.2782 0.7368 0.0434 Uiso calc
H71 0.3119 0.2539 0.6985 0.0452 Uiso calc
H72 0.3787 0.2668 0.7837 0.0452 Uiso calc
H73 0.3448 0.4508 0.6372 0.0355 Uiso calc
H74 0.2723 0.3832 0.5294 0.0451 Uiso calc
H75 0.1961 0.3848 0.5935 0.0451 Uiso calc
H76 0.2623 0.3063 0.5812 0.0451 Uiso calc
H77 0.1931 0.3596 0.7214 0.0465 Uiso calc
H78 0.2606 0.3785 0.8052 0.0465 Uiso calc
H79 0.1549 0.4866 0.7598 0.0572 Uiso calc
H80 0.2116 0.4909 0.6850 0.0572 Uiso calc
H81 0.2791 0.5098 0.7687 0.0572 Uiso calc
H82 0.5724 0.3778 0.5251 0.0400 Uiso calc
H83 0.6531 0.3112 0.5041 0.0400 Uiso calc
H84 0.5036 0.3190 0.4079 0.0533 Uiso calc
H85 0.4273 0.3005 0.4698 0.0533 Uiso calc
H86 0.5080 0.2339 0.4489 0.0533 Uiso calc
H87 0.8017 0.0974 0.6219 0.0620 Uiso calc
H88 0.7726 0.1229 0.7038 0.0620 Uiso calc
H89 0.8811 0.1540 0.6784 0.0620 Uiso calc
H90 0.8686 0.3308 0.5731 0.0451 Uiso calc
H91 0.8032 0.4066 0.5944 0.0451 Uiso calc
H92 0.9739 0.4449 0.5740 0.0698 Uiso calc
H93 1.0274 0.3854 0.6407 0.0698 Uiso calc
H94 0.9620 0.4612 0.6620 0.0698 Uiso calc
H95 1.0268 0.3727 0.8196 0.0603 Uiso calc
H96 1.0054 0.3795 0.9067 0.0603 Uiso calc
H97 0.9834 0.4541 0.8498 0.0603 Uiso calc
H98 0.8828 0.2693 0.9390 0.0707 Uiso calc
H99 0.7592 0.2623 0.9476 0.0707 Uiso calc
H100 0.8491 0.2743 1.0228 0.0707 Uiso calc
H101 0.3930 0.6104 1.2044 0.0759 Uiso calc
H102 0.3196 0.5454 1.1544 0.0759 Uiso calc
H103 0.3300 0.6326 1.1199 0.0759 Uiso calc
H104 0.3341 0.5235 0.9516 0.0500 Uiso calc
H105 0.6410 0.4134 0.8610 0.0514 Uiso calc
H106 0.4204 0.4365 0.8067 0.0463 Uiso calc
H107 0.1508 0.1546 0.8525 0.1046 Uiso calc
H108 0.0398 0.1895 0.8074 0.1046 Uiso calc
H109 0.1487 0.2386 0.8096 0.1046 Uiso calc
H110 0.1037 0.0922 0.7335 0.0769 Uiso calc
H111 0.2125 0.1412 0.7357 0.0769 Uiso calc
H112 0.1753 0.1621 0.5979 0.0758 Uiso calc
H113 0.0774 0.1027 0.6016 0.0758 Uiso calc
H114 0.0416 0.1806 0.4912 0.0943 Uiso calc
H115 0.0553 0.2588 0.5438 0.0943 Uiso calc
H116 -0.0425 0.1994 0.5474 0.0943 Uiso calc

loop_
_geom_angle_atom_site_label_1
_geom_angle_atom_site_label_2
_geom_angle_atom_site_label_3
_geom_angle
_geom_angle_publ_flag
C3 O3 H51 104.2(2) n
C11 O4 H52 103.3(2) n
C15 O6 C18 110.7(2) n
C19 O7 C23 115.8(2) n
C22 O8 H53 112.1(2) n
O1 C1 O2 123.0(3) n
O1 C1 C2 116.9(2) n
O2 C1 C2 120.1(3) n
C1 C2 C3 118.1(3) n
C1 C2 C7 122.8(2) n
C3 C2 C7 119.1(3) n
O3 C3 C2 121.7(3) n
O3 C3 C4 116.1(3) n
C2 C3 C4 122.2(3) n
C3 C4 C5 117.3(3) n
C3 C4 C34 120.1(3) n
C5 C4 C34 122.5(3) n
C4 C5 C6 121.8(3) n
C4 C5 H1 119.1(3) n
C6 C5 H1 119.0(4) n
C5 C6 C7 121.6(3) n
C5 C6 H2 119.9(3) n
C7 C6 H2 118.5(3) n
C2 C7 C6 118.0(3) n
C2 C7 C8 123.5(3) n
C6 C7 C8 118.5(3) n
C7 C8 C9 112.2(2) n
C7 C8 H3 108.6(3) n
C7 C8 H4 108.3(3) n
C9 C8 H3 109.0(3) n
C9 C8 H4 109.3(3) n
H3 C8 H4 109.4(3) n
C8 C9 C10 114.9(2) n
C8 C9 H5 108.0(3) n
C8 C9 H6 108.6(3) n
C10 C9 H5 107.6(3) n
C10 C9 H6 108.3(3) n
H5 C9 H6 109.2(3) n
C9 C10 C11 111.4(2) n
C9 C10 C33 109.8(2) n
C9 C10 H7 108.7(3) n
C11 C10 C33 111.9(3) n
C11 C10 H7 106.0(2) n
C33 C10 H7 108.9(3) n
O4 C11 C10 111.4(2) n
O4 C11 C12 105.8(2) n
O4 C11 H8 112.2(3) n
C10 C11 C12 114.1(2) n
C10 C11 H8 104.3(3) n
C12 C11 H8 109.1(2) n
C11 C12 C13 111.2(3) n
C11 C12 C32 111.5(3) n
C11 C12 H9 105.7(2) n
C13 C12 C32 107.7(3) n
C13 C12 H9 110.6(3) n
C32 C12 H9 110.2(3) n
O5 C13 C12 122.4(3) n
O5 C13 C14 120.6(3) n
C12 C13 C14 117.0(3) n
C13 C14 C15 105.3(2) n
C13 C14 C30 112.4(3) n
C13 C14 H10 112.2(3) n
C15 C14 C30 113.6(3) n
C15 C14 H10 110.5(3) n
C30 C14 H10 103.1(2) n
O6 C15 C14 109.0(2) n
O6 C15 C16 105.3(3) n
O6 C15 H11 115.4(2) n
C14 C15 C16 117.7(2) n
C14 C15 H11 103.4(3) n
C16 C15 H11 106.4(3) n
C15 C16 C17 101.0(2) n
C15 C16 C29 114.0(3) n
C15 C16 H12 114.0(3) n
C17 C16 C29 113.6(3) n
C17 C16 H12 114.3(3) n
C29 C16 H12 100.6(3) n
C16 C17 C18 103.7(2) n
C16 C17 H13 110.0(3) n
C16 C17 H14 111.4(3) n
C18 C17 H13 110.3(3) n
C18 C17 H14 111.7(3) n
H13 C17 H14 109.6(3) n
O6 C18 C17 105.0(2) n
O6 C18 C19 107.1(2) n
O6 C18 C27 106.7(2) n
C17 C18 C19 114.2(2) n
C17 C18 C27 111.8(2) n
C19 C18 C27 111.5(2) n
O7 C19 C18 105.0(2) n
O7 C19 C20 109.5(2) n
O7 C19 H15 114.2(3) n
C18 C19 C20 115.8(3) n
C18 C19 H15 109.4(2) n
C20 C19 H15 103.4(2) n
C19 C20 C21 110.8(3) n
C19 C20 H16 108.2(3) n
C19 C20 H17 109.2(3) n
C21 C20 H16 109.6(3) n
C21 C20 H17 110.1(3) n
H16 C20 H17 108.8(3) n
C20 C21 C22 111.8(2) n
C20 C21 H18 108.9(3) n
C20 C21 H19 109.5(3) n
C22 C21 H18 108.3(3) n
C22 C21 H19 108.9(3) n
H18 C21 H19 109.5(3) n
O8 C22 C21 107.8(2) n
O8 C22 C23 104.8(2) n
O8 C22 C25 111.0(2) n
C21 C22 C23 109.8(2) n
C21 C22 C25 112.4(3) n
C23 C22 C25 110.8(2) n
O7 C23 C22 109.3(2) n
O7 C23 C24 110.8(2) n
O7 C23 H20 110.8(2) n
C22 C23 C24 116.2(2) n
C22 C23 H20 105.6(2) n
C24 C23 H20 103.7(3) n
C23 C24 H21 110.1(3) n
C23 C24 H22 109.4(3) n
C23 C24 H23 109.7(3) n
H21 C24 H22 109.5(3) n
H21 C24 H23 109.3(3) n
H22 C24 H23 108.7(3) n
C22 C25 C26 115.5(3) n
C22 C25 H24 108.3(3) n
C22 C25 H25 108.0(3) n
C26 C25 H24 107.1(3) n
C26 C25 H25 108.6(3) n
H24 C25 H25 109.4(3) n
C25 C26 H26 109.2(3) n
C25 C26 H27 110.1(3) n
C25 C26 H28 107.8(3) n
H26 C26 H27 111.5(4) n
H26 C26 H28 108.4(4) n
H27 C26 H28 109.8(4) n
C18 C27 C28 114.9(3) n
C18 C27 H29 107.4(3) n
C18 C27 H30 107.6(3) n
C28 C27 H29 109.1(3) n
C28 C27 H30 108.2(3) n
H29 C27 H30 109.5(3) n
C27 C28 H31 109.8(3) n
C27 C28 H32 109.6(3) n
C27 C28 H33 110.9(3) n
H31 C28 H32 108.1(3) n
H31 C28 H33 109.4(3) n
H32 C28 H33 109.1(3) n
C16 C29 H34 109.7(4) n
C16 C29 H35 109.7(3) n
C16 C29 H36 108.9(3) n
H34 C29 H35 110.3(4) n
H34 C29 H36 109.1(3) n
H35 C29 H36 109.0(4) n
C14 C30 C31 113.4(3) n
C14 C30 H37 109.1(3) n
C14 C30 H38 108.6(3) n
C31 C30 H37 108.4(3) n
C31 C30 H38 107.9(3) n
H37 C30 H38 109.4(3) n
C30 C31 H39 108.9(3) n
C30 C31 H40 108.7(3) n
C30 C31 H41 109.0(3) n
H39 C31 H40 110.1(3) n
H39 C31 H41 110.1(4) n
H40 C31 H41 110.0(4) n
C12 C32 H42 109.5(4) n
C12 C32 H43 109.1(3) n
C12 C32 H44 109.9(3) n
H42 C32 H43 108.9(4) n
H42 C32 H44 110.4(4) n
H43 C32 H44 108.9(4) n
C10 C33 H45 109.3(3) n
C10 C33 H46 110.1(3) n
C10 C33 H47 109.4(3) n
H45 C33 H46 109.3(4) n
H45 C33 H47 108.9(4) n
H46 C33 H47 109.8(3) n
C4 C34 H48 110.1(3) n
C4 C34 H49 112.8(4) n
C4 C34 H50 109.8(3) n
H48 C34 H49 109.0(3) n
H48 C34 H50 106.2(4) n
H49 C34 H50 108.7(4) n
C3' O3' H104 116.4(2) n
C11' O4' H105 103.6(2) n
C15' O6' C18' 110.5(2) n
C19' O7' C23' 115.1(2) n
C22' O8' H106 109.0(2) n
O1' C1' O2' 123.2(2) n
O1' C1' C2' 117.0(3) n
O2' C1' C2' 119.8(2) n
C1' C2' C3' 117.8(2) n
C1' C2' C7' 123.2(3) n
C3' C2' C7' 119.0(3) n
O3' C3' C2' 122.2(3) n
O3' C3' C4' 115.9(3) n
C2' C3' C4' 122.0(3) n
C3' C4' C5' 117.4(3) n
C3' C4' C34' 119.9(3) n
C5' C4' C34' 122.7(3) n
C4' C5' C6' 121.8(3) n
C4' C5' H54 119.6(4) n
C6' C5' H54 118.6(3) n
C5' C6' C7' 121.1(3) n
C5' C6' H55 118.9(3) n
C7' C6' H55 120.0(4) n
C2' C7' C6' 118.6(3) n
C2' C7' C8' 123.0(3) n
C6' C7' C8' 118.3(3) n
C7' C8' C9' 111.7(3) n
C7' C8' H56 109.3(3) n
C7' C8' H57 108.6(3) n
C9' C8' H56 108.8(3) n
C9' C8' H57 109.0(3) n
H56 C8' H57 109.5(3) n
C8' C9' C10' 115.5(3) n
C8' C9' H58 107.7(3) n
C8' C9' H59 107.7(3) n
C10' C9' H58 108.7(3) n
C10' C9' H59 107.7(3) n
H58 C9' H59 109.4(3) n
C9' C10' C11' 111.6(2) n
C9' C10' C33' 109.2(3) n
C9' C10' H60 108.5(3) n
C11' C10' C33' 112.7(3) n
C11' C10' H60 106.4(3) n
C33' C10' H60 108.3(3) n
O4' C11' C10' 111.7(2) n
O4' C11' C12' 105.7(2) n
O4' C11' H61 111.0(2) n
C10' C11' C12' 113.7(2) n
C10' C11' H61 105.4(3) n
C12' C11' H61 109.5(3) n
C11' C12' C13' 110.6(2) n
C11' C12' C32' 112.8(3) n
C11' C12' H62 105.7(3) n
C13' C12' C32' 107.6(3) n
C13' C12' H62 111.3(3) n
C32' C12' H62 108.9(3) n
O5' C13' C12' 121.4(3) n
O5' C13' C14' 121.7(3) n
C12' C13' C14' 116.9(2) n
C13' C14' C15' 104.8(2) n
C13' C14' C30' 111.5(3) n
C13' C14' H63 113.0(2) n
C15' C14' C30' 114.0(2) n
C15' C14' H63 110.3(3) n
C30' C14' H63 103.5(3) n
O6' C15' C14' 108.5(2) n
O6' C15' C16' 106.6(2) n
O6' C15' H64 113.5(3) n
C14' C15' C16' 116.1(3) n
C14' C15' H64 105.3(2) n
C16' C15' H64 107.0(3) n
C15' C16' C17' 100.8(2) n
C15' C16' C29' 113.2(3) n
C15' C16' H65 114.5(3) n
C17' C16' C29' 115.0(3) n
C17' C16' H65 113.6(3) n
C29' C16' H65 100.5(3) n
C16' C17' C18' 104.0(2) n
C16' C17' H66 111.0(3) n
C16' C17' H67 111.2(3) n
C18' C17' H66 110.5(3) n
C18' C17' H67 110.4(3) n
H66 C17' H67 109.6(3) n
O6' C18' C17' 104.9(2) n
O6' C18' C19' 106.8(2) n
O6' C18' C27' 105.9(2) n
C17' C18' C19' 114.1(2) n
C17' C18' C27' 112.3(3) n
C19' C18' C27' 112.0(2) n
O7' C19' C18' 104.0(2) n
O7' C19' C20' 110.8(2) n
O7' C19' H68 114.5(2) n
C18' C19' C20' 114.7(2) n
C18' C19' H68 110.2(3) n
C20' C19' H68 103.0(2) n
C19' C20' C21' 110.8(2) n
C19' C20' H69 108.2(3) n
C19' C20' H70 108.8(3) n
C21' C20' H69 109.3(3) n
C21' C20' H70 109.5(3) n
H69 C20' H70 110.3(3) n
C20' C21' C22' 111.6(3) n
C20' C21' H71 109.3(3) n
C20' C21' H72 108.7(3) n
C22' C21' H71 109.0(3) n
C22' C21' H72 109.0(3) n
H71 C21' H72 109.2(3) n
O8' C22' C21' 108.1(2) n
O8' C22' C23' 105.0(2) n
O8' C22' C25' 111.0(2) n
C21' C22' C23' 109.2(2) n
C21' C22' C25' 109.7(3) n
C23' C22' C25' 113.6(2) n
O7' C23' C22' 108.5(2) n
O7' C23' C24' 110.9(2) n
O7' C23' H73 111.3(2) n
C22' C23' C24' 116.5(2) n
C22' C23' H73 106.6(3) n
C24' C23' H73 102.8(2) n
C23' C24' H74 109.5(3) n
C23' C24' H75 108.9(3) n
C23' C24' H76 109.4(3) n
H74 C24' H75 109.8(3) n
H74 C24' H76 109.6(3) n
H75 C24' H76 109.6(3) n
C22' C25' C26' 114.2(3) n
C22' C25' H77 108.5(3) n
C22' C25' H78 108.9(2) n
C26' C25' H77 107.9(3) n
C26' C25' H78 107.6(3) n
H77 C25' H78 109.6(3) n
C25' C26' H79 109.7(3) n
C25' C26' H80 109.2(3) n
C25' C26' H81 109.6(3) n
H79 C26' H80 109.5(3) n
H79 C26' H81 109.7(3) n
H80 C26' H81 109.3(3) n
C18' C27' C28' 114.8(3) n
C18' C27' H82 107.8(3) n
C18' C27' H83 107.6(2) n
C28' C27' H82 108.6(3) n
C28' C27' H83 107.9(3) n
H82 C27' H83 110.1(3) n
C27' C28' H84 109.6(3) n
C27' C28' H85 109.1(3) n
C27' C28' H86 109.8(3) n
H84 C28' H85 109.5(3) n
H84 C28' H86 109.8(3) n
H85 C28' H86 109.0(3) n
C16' C29' H87 110.4(3) n
C16' C29' H88 109.2(3) n
C16' C29' H89 110.9(3) n
H87 C29' H88 108.0(3) n
H87 C29' H89 110.1(4) n
H88 C29' H89 108.3(3) n
C14' C30' C31' 111.5(2) n
C14' C30' H90 109.2(3) n
C14' C30' H91 109.3(3) n
C31' C30' H90 108.6(3) n
C31' C30' H91 108.7(3) n
H90 C30' H91 109.7(3) n
C30' C31' H92 110.1(3) n
C30' C31' H93 109.3(4) n
C30' C31' H94 109.2(3) n
H92 C31' H93 109.8(4) n
H92 C31' H94 109.8(4) n
H93 C31' H94 108.7(3) n
C12' C32' H95 110.3(3) n
C12' C32' H96 109.6(3) n
C12' C32' H97 109.5(3) n
H95 C32' H96 110.0(3) n
H95 C32' H97 109.1(4) n
H96 C32' H97 108.2(3) n
C10' C33' H98 108.4(3) n
C10' C33' H99 109.7(3) n
C10' C33' H100 109.3(3) n
H98 C33' H99 109.9(4) n
H98 C33' H100 108.9(3) n
H99 C33' H100 110.7(4) n
C4' C34' H101 110.8(3) n
C4' C34' H102 109.2(4) n
C4' C34' H103 110.4(3) n
H101 C34' H102 108.0(4) n
H101 C34' H103 109.9(4) n
H102 C34' H103 108.4(4) n
C70 O17 C71 112.7(3) n
C70 C69 H107 111.1(5) n
C70 C69 H108 111.4(4) n
C70 C69 H109 108.9(5) n
H107 C69 H108 109.8(5) n
H107 C69 H109 107.2(5) n
H108 C69 H109 108.4(6) n
O17 C70 C69 108.2(4) n
O17 C70 H110 110.2(3) n
O17 C70 H111 110.9(4) n
C69 C70 H110 108.7(4) n
C69 C70 H111 110.7(4) n
H110 C70 H111 108.1(4) n
O17 C71 C72 109.9(4) n
O17 C71 H112 110.1(3) n
O17 C71 H113 110.2(4) n
C72 C71 H112 109.2(4) n
C72 C71 H113 109.3(4) n
H112 C71 H113 108.1(4) n
C71 C72 H114 111.4(5) n
C71 C72 H115 109.8(4) n
C71 C72 H116 110.3(4) n
H114 C72 H115 107.9(5) n
H114 C72 H116 109.2(4) n
H115 C72 H116 108.2(5) n
C74 O18 C75 129.9(3) n
O18 C74 C73 107.0(2) n
O18 C75 C76 106.0(2) n
C74' O18 C75' 148.0(4) n

loop_
_geom_bond_atom_site_label_1
_geom_bond_atom_site_label_2
_geom_bond_distance
_geom_bond_publ_flag
O1 C1 1.271(4) n
O2 C1 1.254(3) n
O3 C3 1.372(4) n
O3 H51 0.936(2) n
O4 C11 1.442(4) n
O4 H52 0.969(2) n
O5 C13 1.216(4) n
O6 C15 1.436(4) n
O6 C18 1.446(4) n
O7 C19 1.439(3) n
O7 C23 1.434(3) n
O8 C22 1.444(4) n
O8 H53 1.024(2) n
C1 C2 1.513(4) n
C2 C3 1.403(4) n
C2 C7 1.410(4) n
C3 C4 1.407(4) n
C4 C5 1.367(6) n
C4 C34 1.510(5) n
C5 C6 1.387(5) n
C5 H1 1.009(3) n
C6 C7 1.394(5) n
C6 H2 1.002(4) n
C7 C8 1.518(4) n
C8 C9 1.528(5) n
C8 H3 1.001(3) n
C8 H4 1.004(3) n
C9 C10 1.530(4) n
C9 H5 1.011(3) n
C9 H6 0.996(3) n
C10 C11 1.530(4) n
C10 C33 1.526(5) n
C10 H7 0.998(3) n
C11 C12 1.530(4) n
C11 H8 0.999(3) n
C12 C13 1.503(4) n
C12 C32 1.536(5) n
C12 H9 1.006(4) n
C13 C14 1.530(4) n
C14 C15 1.539(4) n
C14 C30 1.526(4) n
C14 H10 1.002(3) n
C15 C16 1.524(5) n
C15 H11 1.004(3) n
C16 C17 1.527(5) n
C16 C29 1.519(5) n
C16 H12 1.004(3) n
C17 C18 1.532(4) n
C17 H13 1.015(3) n
C17 H14 0.989(3) n
C18 C19 1.528(4) n
C18 C27 1.538(4) n
C19 C20 1.526(4) n
C19 H15 1.002(3) n
C20 C21 1.513(4) n
C20 H16 1.013(3) n
C20 H17 0.998(3) n
C21 C22 1.522(5) n
C21 H18 1.007(3) n
C21 H19 0.997(3) n
C22 C23 1.536(4) n
C22 C25 1.538(4) n
C23 C24 1.524(4) n
C23 H20 0.997(3) n
C24 H21 0.999(3) n
C24 H22 1.005(3) n
C24 H23 1.006(4) n
C25 C26 1.524(5) n
C25 H24 1.001(4) n
C25 H25 1.003(3) n
C26 H26 0.996(3) n
C26 H27 0.980(4) n
C26 H28 1.018(5) n
C27 C28 1.514(5) n
C27 H29 1.001(3) n
C27 H30 0.999(3) n
C28 H31 1.009(3) n
C28 H32 1.011(3) n
C28 H33 0.995(4) n
C29 H34 0.997(4) n
C29 H35 0.997(4) n
C29 H36 1.009(4) n
C30 C31 1.541(5) n
C30 H37 0.999(3) n
C30 H38 1.003(3) n
C31 H39 1.000(4) n
C31 H40 0.997(4) n
C31 H41 0.998(4) n
C32 H42 0.997(4) n
C32 H43 1.016(4) n
C32 H44 0.994(6) n
C33 H45 1.008(3) n
C33 H46 0.995(4) n
C33 H47 1.004(4) n
C34 H48 1.019(4) n
C34 H49 0.987(4) n
C34 H50 1.028(4) n
O1' C1' 1.255(3) n
O2' C1' 1.273(4) n
O3' C3' 1.354(4) n
O3' H104 0.987(2) n
O4' C11' 1.437(3) n
O4' H105 0.975(2) n
O5' C13' 1.208(4) n
O6' C15' 1.435(3) n
O6' C18' 1.459(3) n
O7' C19' 1.442(3) n
O7' C23' 1.453(3) n
O8' C22' 1.437(3) n
O8' H106 0.989(2) n
C1' C2' 1.518(4) n
C2' C3' 1.399(5) n
C2' C7' 1.423(4) n
C3' C4' 1.406(4) n
C4' C5' 1.369(5) n
C4' C34' 1.499(6) n
C5' C6' 1.406(6) n
C5' H54 1.008(3) n
C6' C7' 1.369(4) n
C6' H55 1.002(3) n
C7' C8' 1.513(5) n
C8' C9' 1.535(5) n
C8' H56 1.005(3) n
C8' H57 0.998(3) n
C9' C10' 1.535(5) n
C9' H58 1.001(3) n
C9' H59 1.003(3) n
C10' C11' 1.530(4) n
C10' C33' 1.537(5) n
C10' H60 1.008(3) n
C11' C12' 1.538(4) n
C11' H61 1.004(3) n
C12' C13' 1.525(4) n
C12' C32' 1.527(4) n
C12' H62 0.997(3) n
C13' C14' 1.516(4) n
C14' C15' 1.549(4) n
C14' C30' 1.512(4) n
C14' H63 1.003(3) n
C15' C16' 1.535(4) n
C15' H64 1.006(3) n
C16' C17' 1.536(4) n
C16' C29' 1.507(5) n
C16' H65 1.005(3) n
C17' C18' 1.533(4) n
C17' H66 1.005(3) n
C17' H67 0.999(3) n
C18' C19' 1.533(4) n
C18' C27' 1.537(4) n
C19' C20' 1.519(4) n
C19' H68 0.997(3) n
C20' C21' 1.533(5) n
C20' H69 0.999(3) n
C20' H70 0.992(3) n
C21' C22' 1.533(5) n
C21' H71 1.001(3) n
C21' H72 1.006(3) n
C22' C23' 1.525(4) n
C22' C25' 1.543(4) n
C23' C24' 1.523(4) n
C23' H73 0.995(3) n
C24' H74 1.001(3) n
C24' H75 0.999(3) n
C24' H76 1.001(4) n
C25' C26' 1.535(5) n
C25' H77 1.000(3) n
C25' H78 1.002(3) n
C26' H79 0.998(3) n
C26' H80 1.006(4) n
C26' H81 0.999(3) n
C27' C28' 1.523(4) n
C27' H82 0.995(3) n
C27' H83 1.000(3) n
C28' H84 0.998(3) n
C28' H85 1.006(4) n
C28' H86 1.002(4) n
C29' H87 1.001(4) n
C29' H88 1.023(4) n
C29' H89 0.993(3) n
C30' C31' 1.535(5) n
C30' H90 1.002(3) n
C30' H91 0.998(3) n
C31' H92 0.995(4) n
C31' H93 1.005(4) n
C31' H94 1.007(4) n
C32' H95 0.994(4) n
C32' H96 1.006(3) n
C32' H97 1.013(4) n
C33' H98 1.011(4) n
C33' H99 0.985(4) n
C33' H100 1.002(4) n
C34' H101 0.998(4) n
C34' H102 1.017(4) n
C34' H103 1.001(4) n
O17 C70 1.400(5) n
O17 C71 1.411(5) n
C69 C70 1.478(7) n
C69 H107 1.008(5) n
C69 H108 0.989(6) n
C69 H109 1.025(7) n
C70 H110 1.013(4) n
C70 H111 1.005(4) n
C71 C72 1.479(6) n
C71 H112 1.013(4) n
C71 H113 1.005(5) n
C72 H114 1.006(5) n
C72 H115 1.017(6) n
C72 H116 1.000(5) n
O18 C74 1.418(5) n
O18 C75 1.427(5) n
C73 C74 1.499 n
C75 C76 1.554 n
O18 C74' 1.432(4) n
O18 C75' 1.388(5) n
C73' C74' 1.527 n
C75' C76' 1.523 n

loop_
_geom_torsion_atom_site_label_1
_geom_torsion_atom_site_label_2
_geom_torsion_atom_site_label_3
_geom_torsion_atom_site_label_4
_geom_torsion
_geom_torsion_publ_flag
C1 C2 C7 C8 -4.7 no
C2 C7 C8 C9 -70.0 no
C7 C8 C9 C10 170.1 no
C8 C9 C10 C33 167.6 no
C8 C9 C10 C11 -67.8 no
C9 C10 C11 O4 -59.8 no
C9 C10 C11 C12 -179.4 no
C10 C11 C12 C13 176.9 no
C10 C11 C12 C32 -63.0 no
C11 C12 C13 O5 33.8 no
C11 C12 C13 C14 -145.1 no
C12 C13 C14 C30 -149.9 no
C12 C13 C14 C15 86.0 no
C13 C14 C15 O6 59.7 no
C13 C14 C15 C16 179.6 no
C14 C15 O6 C18 147.3 no
C15 O6 C18 C19 125.2 no
C15 O6 C18 C27 -115.3 no
O6 C18 C19 O7 59.7 no
O6 C18 C19 C20 -61.1 no
C18 C19 O7 C23 176.3 no
C18 C19 C20 C21 171.7 no
C19 O7 C23 C22 59.8 no
C19 C20 C21 C22 -53.3 no
C20 C21 C22 O8 -59.9 no
O7 C23 C22 O8 60.8 no
C20 C21 C22 C25 177.5 no
C1' C2' C7' C8' -2.5 no
C2' C7' C8' C9' -74.7 no
C7' C8' C9' C10' 170.2 no
C8' C9' C10' C33' 166.0 no
C8' C9' C10' C11' -68.8 no
C9' C10' C11' O4' -55.4 no
C9' C10' C11' C12' -174.9 no
C10' C11' C12' C13' 176.6 no
C10' C11' C12' C32' -62.9 no
C11' C12' C13' O5' 36.3 no
C11' C12' C13' C14' -143.2 no
C12' C13' C14' C30' -152.7 no
C12' C13' C14' C15' 83.5 no
C13' C14' C15' O6' 63.4 no
C13' C14' C15' C16' -176.7 no
C14' C15' O6' C18' 141.5 no
C15' O6' C18' C19' 128.9 no
C15' O6' C18' C27' -111.5 no
O6' C18' C19' O7' 61.1 no
O6' C18' C19' C20' -60.1 no
C18' C19' O7' C23' 178.2 no
C18' C19' C20' C21' 168.3 no
C19' O7' C23' C22' 61.6 no
C19' C20' C21' C22' -51.6 no
C20' C21' C22' O8' -58.4 no
O7' C23' C22' O8' 57.7 no
C20' C21' C22' C25' -179.5 no
